data_1001814
loop_
_publ_author_name
'Hervieu, M'
'Michel, C'
'Pelloquin, D'
'Maignan, A'
'Raveau, B'

_publ_section_title
;
A bismuth manganite with the "2212" structure: Bi2-x Pbx Sr1.5 Ca1.5
Mn2 O9-d
;
_journal_coden_ASTM JSSCBI
_journal_name_full 'Journal of Solid State Chemistry'
_journal_page_first 420
_journal_page_last 431
_journal_paper_doi 10.1006/jssc.1997.7484
_journal_volume 132
_journal_year 1997
_chemical_formula_structural '(Bi1.5 Pb0.5) (Sr1.53 Ca1.47) (Mn2 O9)'
_chemical_formula_sum 'Bi1.5 Ca1.47 Mn2 O9 Pb0.5 Sr1.53'
_chemical_name_systematic
;
Bismuth lead strontium calcium manganese oxide (1.5/0.5/1.53/1.47/2/9)
;
_space_group_IT_number 67
_symmetry_cell_setting orthorhombic
_symmetry_Int_Tables_number 67
_symmetry_space_group_name_Hall '-A 2b 2b'
_symmetry_space_group_name_H-M 'A b m m'
_cell_angle_alpha 90
_cell_angle_beta 90
_cell_angle_gamma 90
_cell_formula_units_Z 4
_cell_length_a 5.3594(1)
_cell_length_b 5.3443(1)
_cell_length_c 30.976(4)
_cell_volume 887.2
_refine_ls_R_factor_all 0.12
_cod_original_formula_sum 'Bi1.5 Ca1.47 Mn2 O9 Pb.5 Sr1.53'
_cod_database_code 1001814

loop_
_symmetry_equiv_pos_as_xyz
x,y,z
-x,y,-z
-x,1/2-y,z
x,1/2-y,-z
-x,-y,-z
x,-y,z
x,1/2+y,-z
-x,1/2+y,z
x,1/2+y,1/2+z
-x,1/2+y,1/2-z
-x,-y,1/2+z
x,-y,1/2-z
-x,1/2-y,1/2-z
x,1/2-y,1/2+z
x,y,1/2-z
-x,y,1/2+z

loop_
_atom_site_label
_atom_site_type_symbol
_atom_site_symmetry_multiplicity
_atom_site_Wyckoff_symbol
_atom_site_fract_x
_atom_site_fract_y
_atom_site_fract_z
_atom_site_occupancy
_atom_site_attached_hydrogens
_atom_site_calc_flag
Bi1 Bi3+ 8 m 0.761(1) 0. 0.0493(1) 0.75 0 d
Pb1 Pb2+ 8 m 0.761(1) 0. 0.0493(1) 0.25 0 d
Sr1 Sr2+ 8 m 0.75 0.5 0.1296(4) 0.35 0 d
Ca1 Ca2+ 8 m 0.75 0.5 0.1296(4) 0.65 0 d
Sr2 Sr2+ 4 e 0.75 0.5 0.25 0.83 0 d
Ca2 Ca2+ 4 e 0.75 0.5 0.25 0.17 0 d
Mn1 Mn3+ 8 m 0.761(5) 0. 0.1873(4) 1. 0 d
O1 O2- 8 m 0.871(8) 0.5 0.0493(1) 1. 0 d
O2 O2- 8 m 0.75 0. 0.119(1) 1. 0 d
O3 O2- 8 k 0.5 0.25 0.1803(8) 1. 0 d
O4 O2- 8 j 0. 0.25 0.1803(8) 1. 0 d
O5 O2- 4 g 0.75 0. 0.25 1. 0 d

loop_
_atom_type_symbol
_atom_type_oxidation_number
Bi3+ 3.000
Pb2+ 2.000
Sr2+ 2.000
Ca2+ 2.000
Mn3+ 3.250
O2- -2.000
